data_4076596
loop_
_publ_author_name
'Mathis, D\'eborah'
'Couzijn, Erik P. A.'
'Chen, Peter'

_publ_section_title
;
 Correction to Structure, Dynamics, and Polymerization Activity of
 Zirconocenium Ion Pairs Generated with Boron-C6F5Compounds and Al2R6
;
_journal_issue 5
_journal_name_full Organometallics
_journal_page_first 2117
_journal_paper_doi 10.1021/om300090p
_journal_volume 31
_journal_year 2012
_chemical_compound_source 'LOC ETH Zurich'
_chemical_formula_moiety 'C40 H36 Al F15 Zr '
_chemical_formula_sum 'C40 H36 Al F15 Zr'
_chemical_formula_weight 919.900
_chemical_name_systematic
;
 ?
;
_space_group_IT_number 14
_symmetry_cell_setting monoclinic
_symmetry_space_group_name_Hall '-P 2yn'
_symmetry_space_group_name_H-M 'P 1 21/n 1'
_atom_sites_solution_primary direct
_atom_sites_solution_secondary difmap
_audit_creation_method maXus
_cell_angle_alpha 90.00
_cell_angle_beta 94.0228(9)
_cell_angle_gamma 90.00
_cell_formula_units_Z 4
_cell_length_a 13.3860(3)
_cell_length_b 14.1535(4)
_cell_length_c 20.6080(7)
_cell_measurement_reflns_used 27325
_cell_measurement_temperature 173
_cell_measurement_theta_max 27.485
_cell_measurement_theta_min 2.425
_cell_volume 3894.75(19)
_computing_cell_refinement 'HKL Scalepack (Otwinowski & Minor 1997)'
_computing_data_collection KappaCCD
_computing_data_reduction 'Denzo and Scalepak (Otwinowski & Minor, 1997)'
_computing_structure_refinement 'SHELXL-97 (Sheldrick, 1997)'
_computing_structure_solution 'SIR97(Altomare et al., J. Appl. Cryst.,1999)'
_diffrn_measured_fraction_theta_full 0.959
_diffrn_measured_fraction_theta_max 0.959
_diffrn_measurement_device KappaCCD
_diffrn_measurement_method CCD
_diffrn_orient_matrix_type X=UH
_diffrn_orient_matrix_UB_11 0.01308
_diffrn_orient_matrix_UB_12 -0.07373
_diffrn_orient_matrix_UB_13 -0.00063
_diffrn_orient_matrix_UB_21 -0.01447
_diffrn_orient_matrix_UB_22 -0.00197
_diffrn_orient_matrix_UB_23 -0.06913
_diffrn_orient_matrix_UB_31 0.04733
_diffrn_orient_matrix_UB_32 0.00502
_diffrn_orient_matrix_UB_33 -0.01005
_diffrn_radiation_source 'fine-focus sealed tube'
_diffrn_radiation_type ' MoK\a'
_diffrn_radiation_wavelength_id all
_diffrn_reflns_av_R_equivalents 0.068
_diffrn_reflns_limit_h_max 17
_diffrn_reflns_limit_h_min -16
_diffrn_reflns_limit_k_max 18
_diffrn_reflns_limit_k_min -16
_diffrn_reflns_limit_l_max 26
_diffrn_reflns_limit_l_min -24
_diffrn_reflns_number 23467
_diffrn_reflns_theta_full 27.50
_diffrn_reflns_theta_max 27.50
_diffrn_reflns_theta_min 2.45
_exptl_absorpt_coefficient_mu 0.406
_exptl_absorpt_correction_type none
_exptl_crystal_colour 'light yellow'
_exptl_crystal_density_diffrn 1.569
_exptl_crystal_density_method 'not measured'
_exptl_crystal_description Cube
_exptl_crystal_F_000 1856.0
_exptl_crystal_size_max .42
_exptl_crystal_size_mid .39
_exptl_crystal_size_min .21
_refine_diff_density_max 1.848
_refine_diff_density_min -1.176
_refine_diff_density_rms 0.135
_refine_ls_extinction_method none
_refine_ls_goodness_of_fit_ref 1.816
_refine_ls_hydrogen_treatment constr
_refine_ls_matrix_type full
_refine_ls_number_parameters 429
_refine_ls_number_reflns 8588
_refine_ls_number_restraints 0
_refine_ls_restrained_S_all 1.816
_refine_ls_R_factor_all 0.1271
_refine_ls_R_factor_gt 0.0987
_refine_ls_shift/su_max 0.031
_refine_ls_shift/su_mean 0.002
_refine_ls_structure_factor_coef Fsqd
_refine_ls_weighting_details 'calc w=1/[\s^2^(Fo^2^)+ (0.1000P)^2^+0.0000P] where P=(Fo^2^+2Fc^2^)/3'
_refine_ls_weighting_scheme calc
_refine_ls_wR_factor_gt 0.2683
_refine_ls_wR_factor_ref 0.2891
_reflns_number_gt 6212
_reflns_number_total 8588
_reflns_threshold_expression >2sigma(I)
_cod_data_source_file om300090p_si_001.cif
_cod_data_source_block global
_cod_depositor_comments
;
The following automatic conversions were performed:

'_symmetry_cell_setting' value 'Monoclinic' changed to 'monoclinic'
according to /home/saulius/struct/CIF-dictionaries/cif_core.dic
dictionary named 'cif_core.dic' version 2.4.1 from 2010-06-29.

Automatic conversion script
Id: cif_fix_values 1715 2011-07-08 13:25:40Z adriana 
;
_cod_original_cell_volume 3894.7(2)
_cod_original_sg_symbol_H-M 'P 21/n        '
_cod_original_formula_sum 'C40 H36 Al F15 Zr '
_cod_database_code 4076596

loop_
_symmetry_equiv_pos_as_xyz
+X,+Y,+Z
-X,-Y,-Z
'-X+ 1/2,+Y+ 1/2,-Z+ 1/2'
'+X+ 1/2,-Y+ 1/2,+Z+ 1/2'

loop_
_atom_site_label
_atom_site_type_symbol
_atom_site_fract_x
_atom_site_fract_y
_atom_site_fract_z
_atom_site_U_iso_or_equiv
_atom_site_adp_type
_atom_site_occupancy
_atom_site_symmetry_multiplicity
_atom_site_calc_flag
_atom_site_refinement_flags
_atom_site_disorder_assembly
_atom_site_disorder_group
Zr1 Zr -0.03976(4) 0.67598(4) 0.23900(3) 0.0432(2) Uani 1 1 d . . .
Al3 Al -0.23248(13) 0.67416(10) 0.41263(8) 0.0394(4) Uani 1 1 d . . .
F10 F -0.1335(3) 0.6382(3) 0.55954(19) 0.0726(12) Uani 1 1 d . . .
F11 F -0.0498(4) 0.7583(4) 0.6470(2) 0.0860(14) Uani 1 1 d . . .
F12 F -0.0368(4) 0.9434(4) 0.6195(3) 0.0978(17) Uani 1 1 d . . .
F13 F -0.1052(3) 1.0092(3) 0.4977(3) 0.0936(16) Uani 1 1 d . . .
F14 F -0.1796(3) 0.8854(3) 0.4077(2) 0.0664(10) Uani 1 1 d . . .
F21 F -0.3711(3) 0.6007(3) 0.5133(2) 0.0680(11) Uani 1 1 d . . .
F22 F -0.4076(3) 0.4282(3) 0.5620(2) 0.0814(14) Uani 1 1 d . . .
F23 F -0.3022(3) 0.2771(3) 0.5246(2) 0.0650(10) Uani 1 1 d . . .
F24 F -0.1583(3) 0.2989(2) 0.43833(18) 0.0618(10) Uani 1 1 d . . .
F25 F -0.1262(3) 0.4681(2) 0.38658(18) 0.0632(10) Uani 1 1 d . . .
F32 F -0.3689(3) 0.8569(3) 0.45636(19) 0.0638(10) Uani 1 1 d . . .
F33 F -0.5564(3) 0.9042(4) 0.4187(2) 0.0880(15) Uani 1 1 d . . .
F34 F -0.6672(4) 0.7972(5) 0.3304(3) 0.1063(19) Uani 1 1 d . . .
F35 F -0.5807(4) 0.6388(5) 0.2793(3) 0.111(2) Uani 1 1 d . . .
F36 F -0.3915(3) 0.5937(3) 0.3157(2) 0.0758(12) Uani 1 1 d . . .
C2 C -0.1509(4) 0.6720(4) 0.3345(3) 0.0426(12) Uani 1 1 d . . .
C4 C -0.1626(4) 0.7563(4) 0.4808(3) 0.0432(12) Uani 1 1 d . . .
C5 C -0.1288(5) 0.7303(4) 0.5413(3) 0.0525(14) Uani 1 1 d . . .
C6 C -0.0841(5) 0.7916(6) 0.5886(3) 0.0609(17) Uani 1 1 d . . .
C7 C -0.0767(5) 0.8832(5) 0.5743(4) 0.069(2) Uani 1 1 d . . .
C8 C -0.1111(5) 0.9145(5) 0.5126(4) 0.067(2) Uani 1 1 d . . .
C9 C -0.1495(4) 0.8517(4) 0.4688(3) 0.0537(15) Uani 1 1 d . . .
C15 C -0.2485(4) 0.5425(4) 0.4466(2) 0.0378(11) Uani 1 1 d . . .
C16 C -0.3181(4) 0.5256(4) 0.4918(3) 0.0458(13) Uani 1 1 d . . .
C17 C -0.3389(4) 0.4383(4) 0.5172(3) 0.0488(14) Uani 1 1 d . . .
C18 C -0.2853(4) 0.3625(4) 0.4984(3) 0.0471(13) Uani 1 1 d . . .
C19 C -0.2137(5) 0.3736(4) 0.4551(3) 0.0452(13) Uani 1 1 d . . .
C20 C -0.1966(5) 0.4628(4) 0.4305(3) 0.0439(12) Uani 1 1 d . . .
C26 C -0.3691(4) 0.7227(4) 0.3870(3) 0.0477(13) Uani 1 1 d . . .
C27 C -0.4165(5) 0.8021(5) 0.4115(3) 0.0501(14) Uani 1 1 d . . .
C28 C -0.5157(5) 0.8267(5) 0.3924(4) 0.066(2) Uani 1 1 d . . .
C29 C -0.5705(5) 0.7758(7) 0.3489(4) 0.075(2) Uani 1 1 d . . .
C30 C -0.5276(6) 0.6947(6) 0.3224(4) 0.074(2) Uani 1 1 d . . .
C31 C -0.4302(6) 0.6735(5) 0.3426(3) 0.0592(17) Uani 1 1 d . . .
C37 C -0.0622(5) 0.5202(5) 0.2232(3) 0.0561(15) Uani 1 1 d . A .
C38 C -0.1723(4) 0.7843(4) 0.1833(3) 0.049(3) Uiso 0.560(9) 1 d PG A 1
C39 C -0.0862(4) 0.8051(3) 0.1501(2) 0.057(4) Uiso 0.560(9) 1 d PG A 1
C40 C -0.0648(4) 0.7258(3) 0.1119(2) 0.051(3) Uiso 0.560(9) 1 d PG A 1
C41 C -0.1377(4) 0.6560(4) 0.1214(3) 0.040(2) Uiso 0.560(9) 1 d PG A 1
C42 C -0.2042(4) 0.6922(4) 0.1655(3) 0.040(2) Uiso 0.560(9) 1 d PG A 1
C48 C -0.2214(6) 0.8489(6) 0.2293(4) 0.079(4) Uiso 0.560(9) 1 d PG A 1
C49 C -0.0276(6) 0.8956(5) 0.1547(4) 0.049(3) Uiso 0.560(9) 1 d PG A 1
C50 C 0.0205(6) 0.7171(5) 0.0687(4) 0.046(2) Uiso 0.560(9) 1 d PG A 1
C51 C -0.1436(6) 0.5601(5) 0.0901(4) 0.095(5) Uiso 0.560(9) 1 d PG A 1
C52 C -0.2931(6) 0.6416(6) 0.1894(4) 0.109(6) Uiso 0.560(9) 1 d PG A 1
C68 C -0.1496(4) 0.8191(4) 0.1988(3) 0.037(3) Uiso 0.440(9) 1 d PG A 2
C69 C -0.0668(5) 0.8115(4) 0.1601(3) 0.019(2) Uiso 0.440(9) 1 d PG A 2
C70 C -0.0754(5) 0.7252(4) 0.1256(3) 0.027(3) Uiso 0.440(9) 1 d PG A 2
C71 C -0.1636(5) 0.6794(4) 0.1430(3) 0.047(3) Uiso 0.440(9) 1 d PG A 2
C72 C -0.2095(4) 0.7375(5) 0.1882(3) 0.037(3) Uiso 0.440(9) 1 d PG A 2
C73 C -0.1704(7) 0.8998(6) 0.2433(5) 0.054(4) Uiso 0.440(9) 1 d PG A 2
C74 C 0.0159(8) 0.8827(6) 0.1564(5) 0.160(14) Uiso 0.440(9) 1 d PG A 2
C75 C -0.0035(7) 0.6885(6) 0.0788(5) 0.060(4) Uiso 0.440(9) 1 d PG A 2
C76 C -0.2019(8) 0.5855(7) 0.1178(5) 0.093(6) Uiso 0.440(9) 1 d PG A 2
C77 C -0.3051(7) 0.7162(7) 0.2194(5) 0.076(5) Uiso 0.440(9) 1 d PG A 2
C43 C 0.1494(4) 0.6375(4) 0.2319(3) 0.039(2) Uiso 0.496(8) 1 d PG A 1
C44 C 0.1211(5) 0.5961(4) 0.2901(3) 0.046(3) Uiso 0.496(8) 1 d PG A 1
C45 C 0.0913(5) 0.6692(5) 0.3311(3) 0.049(3) Uiso 0.496(8) 1 d PG A 1
C46 C 0.1011(5) 0.7557(4) 0.2982(3) 0.051(3) Uiso 0.496(8) 1 d PG A 1
C47 C 0.1370(5) 0.7362(4) 0.2369(3) 0.038(3) Uiso 0.496(8) 1 d PG A 1
C53 C 0.1861(7) 0.5857(6) 0.1747(5) 0.068(4) Uiso 0.496(8) 1 d PG A 1
C54 C 0.1225(8) 0.4926(6) 0.3057(5) 0.102(6) Uiso 0.496(8) 1 d PG A 1
C55 C 0.0555(9) 0.6570(7) 0.3979(5) 0.105(7) Uiso 0.496(8) 1 d PG A 1
C56 C 0.0775(8) 0.8517(7) 0.3239(5) 0.073(4) Uiso 0.496(8) 1 d PG A 1
C57 C 0.1582(9) 0.8077(7) 0.1859(5) 0.175(14) Uiso 0.496(8) 1 d PG A 1
C58 C 0.1420(5) 0.6261(5) 0.2614(3) 0.058(3) Uiso 0.504(8) 1 d PG A 2
C59 C 0.1050(5) 0.6299(4) 0.3233(3) 0.050(3) Uiso 0.504(8) 1 d PG A 2
C60 C 0.0905(4) 0.7251(4) 0.3388(3) 0.038(2) Uiso 0.504(8) 1 d PG A 2
C61 C 0.1185(4) 0.7801(4) 0.2865(3) 0.041(2) Uiso 0.504(8) 1 d PG A 2
C62 C 0.1503(5) 0.7189(4) 0.2386(3) 0.051(4) Uiso 0.504(8) 1 d PG A 2
C63 C 0.1679(8) 0.5387(7) 0.2259(5) 0.105(6) Uiso 0.504(8) 1 d PG A 2
C64 C 0.0848(8) 0.5474(7) 0.3652(5) 0.109(7) Uiso 0.504(8) 1 d PG A 2
C65 C 0.0520(8) 0.7615(6) 0.4001(4) 0.083(5) Uiso 0.504(8) 1 d PG A 2
C66 C 0.1149(7) 0.8851(6) 0.2825(4) 0.064(4) Uiso 0.504(8) 1 d PG A 2
C67 C 0.1866(9) 0.7474(7) 0.1748(5) 0.113(7) Uiso 0.504(8) 1 d PG A 2
H2A H -0.1950 0.6421 0.2936 0.07(2) Uiso 1 1 calc R . .
H2B H -0.0847 0.6295 0.3450 0.042(15) Uiso 1 1 calc R . .
H2C H -0.1292 0.7432 0.3229 0.07(2) Uiso 1 1 calc R . .
H37A H -0.0101 0.4948 0.1895 0.067 Uiso 1 1 calc R . .
H37B H -0.1379 0.5072 0.2036 0.067 Uiso 1 1 calc R . .
H37C H -0.0495 0.4836 0.2691 0.067 Uiso 1 1 calc R . .
H48A H -0.2178 0.8175 0.2772 0.095 Uiso 0.560(9) 1 calc PR A 1
H48B H -0.2988 0.8595 0.2124 0.095 Uiso 0.560(9) 1 calc PR A 1
H48C H -0.1830 0.9160 0.2315 0.095 Uiso 0.560(9) 1 calc PR A 1
H49A H -0.0720 0.9519 0.1321 0.058 Uiso 0.560(9) 1 calc PR A 1
H49B H 0.0404 0.8875 0.1300 0.058 Uiso 0.560(9) 1 calc PR A 1
H49C H -0.0091 0.9125 0.2052 0.058 Uiso 0.560(9) 1 calc PR A 1
H50A H -0.0048 0.7365 0.0195 0.055 Uiso 0.560(9) 1 calc PR A 1
H50B H 0.0472 0.6451 0.0694 0.055 Uiso 0.560(9) 1 calc PR A 1
H50C H 0.0805 0.7637 0.0860 0.055 Uiso 0.560(9) 1 calc PR A 1
H51A H -0.2157 0.5289 0.0970 0.114 Uiso 0.560(9) 1 calc PR A 1
H51B H -0.0852 0.5155 0.1121 0.114 Uiso 0.560(9) 1 calc PR A 1
H51C H -0.1341 0.5670 0.0387 0.114 Uiso 0.560(9) 1 calc PR A 1
H52A H -0.3311 0.6031 0.1497 0.130 Uiso 0.560(9) 1 calc PR A 1
H52B H -0.3439 0.6924 0.2082 0.130 Uiso 0.560(9) 1 calc PR A 1
H52C H -0.2684 0.5928 0.2275 0.130 Uiso 0.560(9) 1 calc PR A 1
H73A H -0.1106 0.9509 0.2427 0.065 Uiso 0.440(9) 1 calc PR A 2
H73B H -0.1752 0.8735 0.2922 0.065 Uiso 0.440(9) 1 calc PR A 2
H73C H -0.2405 0.9329 0.2270 0.065 Uiso 0.440(9) 1 calc PR A 2
H74A H -0.0153 0.9531 0.1556 0.192 Uiso 0.440(9) 1 calc PR A 2
H74B H 0.0540 0.8710 0.1126 0.192 Uiso 0.440(9) 1 calc PR A 2
H74C H 0.0685 0.8751 0.1982 0.192 Uiso 0.440(9) 1 calc PR A 2
H75A H 0.0257 0.7468 0.0522 0.071 Uiso 0.440(9) 1 calc PR A 2
H75B H -0.0420 0.6400 0.0452 0.071 Uiso 0.440(9) 1 calc PR A 2
H75C H 0.0575 0.6523 0.1054 0.071 Uiso 0.440(9) 1 calc PR A 2
H76A H -0.1725 0.5300 0.1496 0.112 Uiso 0.440(9) 1 calc PR A 2
H76B H -0.1779 0.5743 0.0694 0.112 Uiso 0.440(9) 1 calc PR A 2
H76C H -0.2827 0.5850 0.1162 0.112 Uiso 0.440(9) 1 calc PR A 2
H77A H -0.2877 0.6873 0.2674 0.091 Uiso 0.440(9) 1 calc PR A 2
H77B H -0.3484 0.6655 0.1901 0.091 Uiso 0.440(9) 1 calc PR A 2
H77C H -0.3478 0.7804 0.2232 0.091 Uiso 0.440(9) 1 calc PR A 2
H53A H 0.1433 0.6076 0.1308 0.081 Uiso 0.496(8) 1 calc PR A 1
H53B H 0.1770 0.5106 0.1814 0.081 Uiso 0.496(8) 1 calc PR A 1
H53C H 0.2643 0.6016 0.1705 0.081 Uiso 0.496(8) 1 calc PR A 1
H54A H 0.1918 0.4751 0.3332 0.122 Uiso 0.496(8) 1 calc PR A 1
H54B H 0.1168 0.4524 0.2610 0.122 Uiso 0.496(8) 1 calc PR A 1
H54C H 0.0601 0.4757 0.3341 0.122 Uiso 0.496(8) 1 calc PR A 1
H55A H 0.0851 0.5920 0.4189 0.126 Uiso 0.496(8) 1 calc PR A 1
H55B H -0.0254 0.6543 0.3948 0.126 Uiso 0.496(8) 1 calc PR A 1
H55C H 0.0808 0.7158 0.4282 0.126 Uiso 0.496(8) 1 calc PR A 1
H56A H 0.0090 0.8776 0.2993 0.088 Uiso 0.496(8) 1 calc PR A 1
H56B H 0.1381 0.8997 0.3155 0.088 Uiso 0.496(8) 1 calc PR A 1
H56C H 0.0685 0.8471 0.3755 0.088 Uiso 0.496(8) 1 calc PR A 1
H57A H 0.2311 0.7942 0.1685 0.210 Uiso 0.496(8) 1 calc PR A 1
H57B H 0.1570 0.8777 0.2067 0.210 Uiso 0.496(8) 1 calc PR A 1
H57C H 0.1019 0.8027 0.1459 0.210 Uiso 0.496(8) 1 calc PR A 1
H63A H 0.1015 0.5110 0.1998 0.126 Uiso 0.504(8) 1 calc PR A 2
H63B H 0.1978 0.4866 0.2604 0.126 Uiso 0.504(8) 1 calc PR A 2
H63C H 0.2233 0.5551 0.1920 0.126 Uiso 0.504(8) 1 calc PR A 2
H64A H 0.0704 0.5718 0.4133 0.131 Uiso 0.504(8) 1 calc PR A 2
H64B H 0.1491 0.5011 0.3683 0.131 Uiso 0.504(8) 1 calc PR A 2
H64C H 0.0202 0.5094 0.3444 0.131 Uiso 0.504(8) 1 calc PR A 2
H65A H 0.0168 0.7046 0.4250 0.100 Uiso 0.504(8) 1 calc PR A 2
H65B H -0.0021 0.8167 0.3888 0.100 Uiso 0.504(8) 1 calc PR A 2
H65C H 0.1135 0.7895 0.4311 0.100 Uiso 0.504(8) 1 calc PR A 2
H66A H 0.1546 0.9085 0.2415 0.076 Uiso 0.504(8) 1 calc PR A 2
H66B H 0.1497 0.9150 0.3267 0.076 Uiso 0.504(8) 1 calc PR A 2
H66C H 0.0379 0.9081 0.2763 0.076 Uiso 0.504(8) 1 calc PR A 2
H67A H 0.1269 0.7390 0.1372 0.136 Uiso 0.504(8) 1 calc PR A 2
H67B H 0.2492 0.7035 0.1639 0.136 Uiso 0.504(8) 1 calc PR A 2
H67C H 0.2099 0.8205 0.1770 0.136 Uiso 0.504(8) 1 calc PR A 2

loop_
_atom_site_aniso_label
_atom_site_aniso_U_11
_atom_site_aniso_U_22
_atom_site_aniso_U_33
_atom_site_aniso_U_23
_atom_site_aniso_U_13
_atom_site_aniso_U_12
Zr1 0.0319(3) 0.0462(4) 0.0517(4) 0.0204(2) 0.0049(2) 0.0005(2)
Al3 0.0431(9) 0.0337(8) 0.0413(9) 0.0055(6) 0.0031(7) -0.0025(6)
F10 0.098(3) 0.053(2) 0.063(2) 0.0208(18) -0.019(2) -0.015(2)
F11 0.086(3) 0.114(4) 0.056(3) -0.005(2) -0.009(2) -0.021(3)
F12 0.081(3) 0.089(4) 0.121(4) -0.059(3) -0.011(3) -0.004(3)
F13 0.078(3) 0.037(2) 0.164(5) -0.010(2) -0.012(3) -0.0016(19)
F14 0.073(3) 0.044(2) 0.081(3) 0.0179(17) -0.006(2) 0.0000(17)
F21 0.078(3) 0.056(2) 0.075(2) 0.0095(18) 0.039(2) 0.0158(18)
F22 0.073(3) 0.077(3) 0.100(3) 0.034(2) 0.047(2) 0.005(2)
F23 0.073(3) 0.042(2) 0.079(3) 0.0181(17) 0.003(2) -0.0153(17)
F24 0.090(3) 0.0367(18) 0.059(2) -0.0040(15) 0.009(2) 0.0091(17)
F25 0.088(3) 0.046(2) 0.060(2) 0.0045(16) 0.039(2) 0.0084(17)
F32 0.054(2) 0.074(3) 0.064(2) -0.0041(19) 0.0074(18) 0.0081(19)
F33 0.061(3) 0.112(4) 0.094(3) 0.033(3) 0.029(2) 0.033(2)
F34 0.056(3) 0.164(5) 0.096(4) 0.049(3) -0.014(3) -0.002(3)
F35 0.104(4) 0.129(5) 0.095(4) 0.032(3) -0.035(3) -0.053(4)
F36 0.083(3) 0.059(3) 0.083(3) 0.004(2) -0.012(2) -0.023(2)
C2 0.037(3) 0.039(3) 0.052(3) 0.015(2) 0.007(2) -0.001(2)
C4 0.038(3) 0.041(3) 0.051(3) -0.001(2) 0.003(2) -0.001(2)
C5 0.047(3) 0.052(4) 0.058(4) 0.001(3) 0.005(3) -0.002(3)
C6 0.047(4) 0.082(5) 0.053(4) -0.011(3) 0.001(3) -0.003(3)
C7 0.045(4) 0.064(5) 0.096(6) -0.033(4) 0.000(3) -0.001(3)
C8 0.053(4) 0.038(4) 0.109(6) -0.012(3) 0.004(4) 0.000(3)
C9 0.042(3) 0.044(3) 0.074(4) 0.006(3) -0.001(3) 0.002(2)
C15 0.045(3) 0.039(3) 0.030(2) -0.0029(18) 0.003(2) -0.008(2)
C16 0.051(3) 0.040(3) 0.047(3) 0.002(2) 0.010(3) -0.001(2)
C17 0.048(3) 0.053(4) 0.046(3) 0.006(2) 0.012(3) -0.011(3)
C18 0.057(3) 0.037(3) 0.047(3) 0.009(2) -0.001(3) -0.014(2)
C19 0.059(3) 0.039(3) 0.037(3) -0.006(2) -0.006(2) 0.001(2)
C20 0.061(3) 0.040(3) 0.032(3) -0.002(2) 0.009(2) -0.007(2)
C26 0.045(3) 0.049(3) 0.049(3) 0.019(2) 0.006(2) -0.009(2)
C27 0.046(3) 0.061(4) 0.043(3) 0.010(3) 0.008(3) -0.004(3)
C28 0.046(4) 0.084(5) 0.068(5) 0.029(4) 0.017(3) 0.011(3)
C29 0.039(3) 0.109(7) 0.075(5) 0.042(5) -0.006(3) -0.010(4)
C30 0.057(4) 0.093(6) 0.068(5) 0.036(4) -0.020(4) -0.033(4)
C31 0.065(4) 0.054(4) 0.059(4) 0.015(3) 0.002(3) -0.017(3)
C37 0.064(4) 0.053(4) 0.052(4) 0.007(3) 0.011(3) -0.001(3)

loop_
_atom_type_symbol
_atom_type_description
_atom_type_scat_dispersion_real
_atom_type_scat_dispersion_imag
_atom_type_scat_source
C C 0.0033 0.0016 'International Tables Vol C Tables 4.2.6.8 and 6.1.1.4'
H H 0.0000 0.0000 'International Tables Vol C Tables 4.2.6.8 and 6.1.1.4'
Al Al 0.0645 0.0514 'International Tables Vol C Tables 4.2.6.8 and 6.1.1.4'
F F 0.0171 0.0103 'International Tables Vol C Tables 4.2.6.8 and 6.1.1.4'
Zr Zr -2.9673 0.5597 'International Tables Vol C Tables 4.2.6.8 and 6.1.1.4'

loop_
_diffrn_radiation_wavelength
0.71073

loop_
_geom_angle_atom_site_label_1
_geom_angle_atom_site_label_2
_geom_angle_atom_site_label_3
_geom_angle
C37 Zr1 C46 128.0(2)
C37 Zr1 C70 97.2(2)
C46 Zr1 C70 115.8(2)
C37 Zr1 C71 80.2(2)
C46 Zr1 C71 146.4(2)
C70 Zr1 C71 33.23(11)
C37 Zr1 C45 98.7(2)
C46 Zr1 C45 33.15(11)
C70 Zr1 C45 144.6(2)
C71 Zr1 C45 176.8(2)
C37 Zr1 C47 116.5(2)
C46 Zr1 C47 32.97(11)
C70 Zr1 C47 90.4(2)
C71 Zr1 C47 123.6(2)
C45 Zr1 C47 54.19(17)
C37 Zr1 C69 129.9(2)
C46 Zr1 C69 92.4(2)
C70 Zr1 C69 32.98(11)
C71 Zr1 C69 54.28(16)
C45 Zr1 C69 125.5(2)
C47 Zr1 C69 79.9(2)
C37 Zr1 C58 82.6(2)
C46 Zr1 C58 49.1(2)
C70 Zr1 C58 111.8(2)
C71 Zr1 C58 136.4(2)
C45 Zr1 C58 40.44(18)
C47 Zr1 C58 37.8(2)
C69 Zr1 C58 114.8(2)
C37 Zr1 C38 116.2(2)
C46 Zr1 C38 115.7(2)
C70 Zr1 C38 47.09(17)
C71 Zr1 C38 39.56(16)
C45 Zr1 C38 142.57(19)
C47 Zr1 C38 114.38(18)
C69 Zr1 C38 36.01(17)
C58 Zr1 C38 150.79(19)
C37 Zr1 C72 99.6(2)
C46 Zr1 C72 132.1(2)
C70 Zr1 C72 53.95(16)
C71 Zr1 C72 32.28(10)
C45 Zr1 C72 150.8(2)
C47 Zr1 C72 132.78(19)
C69 Zr1 C72 53.19(15)
C58 Zr1 C72 165.68(19)
C38 Zr1 C72 18.78(16)
C37 Zr1 C44 74.3(2)
C46 Zr1 C44 53.80(17)
C70 Zr1 C44 127.74(19)
C71 Zr1 C44 145.0(2)
C45 Zr1 C44 32.15(11)
C47 Zr1 C44 53.08(16)
C69 Zr1 C44 132.16(19)
C58 Zr1 C44 17.79(18)
C38 Zr1 C44 167.40(17)
C72 Zr1 C44 173.66(19)
C37 Zr1 C42 84.4(2)
C46 Zr1 C42 147.43(19)
C70 Zr1 C42 47.01(18)
C71 Zr1 C42 17.07(16)
C45 Zr1 C42 166.08(19)
C47 Zr1 C42 136.07(18)
C69 Zr1 C42 58.62(18)
C58 Zr1 C42 153.15(19)
C38 Zr1 C42 31.83(8)
C72 Zr1 C42 17.75(14)
C44 Zr1 C42 157.48(19)
C26 Al3 C4 111.2(3)
C26 Al3 C15 107.1(2)
C4 Al3 C15 110.5(2)
C26 Al3 C2 109.5(2)
C4 Al3 C2 108.5(2)
C15 Al3 C2 110.0(2)
C5 C4 C9 113.1(5)
C5 C4 Al3 126.9(4)
C9 C4 Al3 119.9(4)
C4 C5 F10 119.9(5)
C4 C5 C6 124.9(6)
F10 C5 C6 115.2(6)
C7 C6 F11 120.8(6)
C7 C6 C5 118.8(7)
F11 C6 C5 120.5(7)
C6 C7 F12 119.7(8)
C6 C7 C8 119.0(6)
F12 C7 C8 121.3(8)
C9 C8 F13 121.2(7)
C9 C8 C7 119.3(6)
F13 C8 C7 119.5(7)
C8 C9 F14 117.3(6)
C8 C9 C4 124.8(6)
F14 C9 C4 117.8(6)
C20 C15 C16 113.3(5)
C20 C15 Al3 127.5(4)
C16 C15 Al3 119.2(4)
F21 C16 C17 116.7(5)
F21 C16 C15 118.2(5)
C17 C16 C15 125.0(5)
F22 C17 C18 120.5(5)
F22 C17 C16 121.2(6)
C18 C17 C16 118.2(5)
F23 C18 C17 119.0(5)
F23 C18 C19 120.7(6)
C17 C18 C19 120.3(5)
F24 C19 C18 120.1(5)
F24 C19 C20 120.8(5)
C18 C19 C20 119.1(5)
F25 C20 C15 120.1(5)
F25 C20 C19 115.8(5)
C15 C20 C19 124.0(5)
C31 C26 C27 112.5(6)
C31 C26 Al3 119.6(5)
C27 C26 Al3 127.8(5)
F32 C27 C28 116.6(6)
F32 C27 C26 120.6(6)
C28 C27 C26 122.8(6)
C29 C28 F33 119.4(7)
C29 C28 C27 121.5(8)
F33 C28 C27 119.1(7)
C28 C29 F34 122.5(9)
C28 C29 C30 118.8(7)
F34 C29 C30 118.7(8)
F35 C30 C31 121.0(9)
F35 C30 C29 121.3(8)
C31 C30 C29 117.7(7)
C30 C31 C26 126.8(8)
C30 C31 F36 115.7(7)
C26 C31 F36 117.5(6)
C39 C38 C42 108.0
C39 C38 C48 126.0
C42 C38 C48 126.0
C39 C38 Zr1 77.14(17)
C42 C38 Zr1 75.51(18)
C48 C38 Zr1 113.71(18)
C38 C39 C40 108.0
C38 C39 C49 126.0
C40 C39 C49 126.0
C38 C39 Zr1 71.30(17)
C40 C39 Zr1 77.84(18)
C49 C39 Zr1 116.88(17)
C39 C40 C41 108.0
C39 C40 C50 126.0
C41 C40 C50 126.0
C39 C40 Zr1 71.55(17)
C41 C40 Zr1 73.94(16)
C50 C40 Zr1 120.29(16)
C42 C41 C40 108.0
C42 C41 C51 126.0
C40 C41 C51 126.0
C42 C41 Zr1 70.78(17)
C40 C41 Zr1 75.73(16)
C51 C41 Zr1 119.32(17)
C38 C42 C41 108.0
C38 C42 C52 126.0
C41 C42 C52 126.0
C38 C42 Zr1 72.65(18)
C41 C42 Zr1 78.26(18)
C52 C42 Zr1 115.26(17)
C72 C68 C69 108.0
C72 C68 C73 126.0
C69 C68 C73 126.0
C72 C68 Zr1 73.4(2)
C69 C68 Zr1 70.9(2)
C73 C68 Zr1 121.4(2)
C70 C69 C68 108.0
C70 C69 C74 126.0
C68 C69 C74 126.0
C70 C69 Zr1 70.7(2)
C68 C69 Zr1 77.2(2)
C74 C69 Zr1 118.0(2)
C69 C70 C71 108.0
C69 C70 C75 126.0
C71 C70 C75 126.0
C69 C70 Zr1 76.3(2)
C71 C70 Zr1 74.9(2)
C75 C70 Zr1 115.0(2)
C72 C71 C70 108.0
C72 C71 C76 126.0
C70 C71 C76 126.0
C72 C71 Zr1 77.5(2)
C70 C71 Zr1 71.9(2)
C76 C71 Zr1 116.7(2)
C68 C72 C71 108.0
C68 C72 C77 126.0
C71 C72 C77 126.0
C68 C72 Zr1 74.9(2)
C71 C72 Zr1 70.2(2)
C77 C72 Zr1 120.6(2)
C47 C43 C44 108.0
C47 C43 C53 126.0
C44 C43 C53 126.0
C47 C43 Zr1 70.7(2)
C44 C43 Zr1 73.7(2)
C53 C43 Zr1 121.3(2)
C45 C44 C43 108.0
C45 C44 C54 126.0
C43 C44 C54 126.0
C45 C44 Zr1 70.2(2)
C43 C44 Zr1 74.8(2)
C54 C44 Zr1 120.8(2)
C44 C45 C46 108.0
C44 C45 C55 126.0
C46 C45 C55 126.0
C44 C45 Zr1 77.6(2)
C46 C45 Zr1 71.6(2)
C55 C45 Zr1 116.7(2)
C45 C46 C47 108.0
C45 C46 C56 126.0
C47 C46 C56 126.0
C45 C46 Zr1 75.2(2)
C47 C46 Zr1 76.2(2)
C56 C46 Zr1 114.8(2)
C43 C47 C46 108.0
C43 C47 C57 126.0
C46 C47 C57 126.0
C43 C47 Zr1 77.4(2)
C46 C47 Zr1 70.8(2)
C57 C47 Zr1 117.7(2)
C62 C58 C59 108.0
C62 C58 C63 126.0
C59 C58 C63 126.0
C62 C58 Zr1 77.1(2)
C59 C58 Zr1 76.1(2)
C63 C58 Zr1 113.2(2)
C60 C59 C58 108.0
C60 C59 C64 126.0
C58 C59 C64 126.0
C60 C59 Zr1 78.6(2)
C58 C59 Zr1 72.3(2)
C64 C59 Zr1 115.3(2)
C59 C60 C61 108.0
C59 C60 C65 126.0
C61 C60 C65 126.0
C59 C60 Zr1 70.7(2)
C61 C60 Zr1 75.5(2)
C65 C60 Zr1 119.6(2)
C62 C61 C60 108.0
C62 C61 C66 126.0
C60 C61 C66 126.0
C62 C61 Zr1 71.2(2)
C60 C61 Zr1 74.4(2)
C66 C61 Zr1 120.2(2)
C61 C62 C58 108.0
C61 C62 C67 126.0
C58 C62 C67 126.0
C61 C62 Zr1 78.3(2)
C58 C62 Zr1 71.4(2)
C67 C62 Zr1 116.3(2)
Al3 C2 H2A 109.5
Al3 C2 H2B 109.5
H2A C2 H2B 109.5
Al3 C2 H2C 109.5
H2A C2 H2C 109.5
H2B C2 H2C 109.5
Zr1 C37 H37A 109.5
Zr1 C37 H37B 109.5
H37A C37 H37B 109.5
Zr1 C37 H37C 109.5
H37A C37 H37C 109.5
H37B C37 H37C 109.5
C68 C73 H73A 109.5
C68 C73 H73B 109.5
H73A C73 H73B 109.5
C68 C73 H73C 109.5
H73A C73 H73C 109.5
H73B C73 H73C 109.5
C69 C74 H74A 109.5
C69 C74 H74B 109.5
H74A C74 H74B 109.5
C69 C74 H74C 109.5
H74A C74 H74C 109.5
H74B C74 H74C 109.5
C70 C75 H75A 109.5
C70 C75 H75B 109.5
H75A C75 H75B 109.5
C70 C75 H75C 109.5
H75A C75 H75C 109.5
H75B C75 H75C 109.5
C71 C76 H76A 109.5
C71 C76 H76B 109.5
H76A C76 H76B 109.5
C71 C76 H76C 109.5
H76A C76 H76C 109.5
H76B C76 H76C 109.5
C72 C77 H77A 109.5
C72 C77 H77B 109.5
H77A C77 H77B 109.5
C72 C77 H77C 109.5
H77A C77 H77C 109.5
H77B C77 H77C 109.5
C58 C63 H63A 109.5
C58 C63 H63B 109.5
H63A C63 H63B 109.5
C58 C63 H63C 109.5
H63A C63 H63C 109.5
H63B C63 H63C 109.5
C59 C64 H64A 109.5
C59 C64 H64B 109.5
H64A C64 H64B 109.5
C59 C64 H64C 109.5
H64A C64 H64C 109.5
H64B C64 H64C 109.5
C60 C65 H65A 109.5
C60 C65 H65B 109.5
H65A C65 H65B 109.5
C60 C65 H65C 109.5
H65A C65 H65C 109.5
H65B C65 H65C 109.5
C61 C66 H66A 109.5
C61 C66 H66B 109.5
H66A C66 H66B 109.5
C61 C66 H66C 109.5
H66A C66 H66C 109.5
H66B C66 H66C 109.5
C62 C67 H67A 109.5
C62 C67 H67B 109.5
H67A C67 H67B 109.5
C62 C67 H67C 109.5
H67A C67 H67C 109.5
H67B C67 H67C 109.5

loop_
_geom_bond_atom_site_label_1
_geom_bond_atom_site_label_2
_geom_bond_distance
Zr1 C37 2.246(7)
Zr1 C46 2.449(7)
Zr1 C70 2.452(6)
Zr1 C71 2.491(7)
Zr1 C45 2.495(7)
Zr1 C47 2.518(7)
Zr1 C69 2.524(6)
Zr1 C58 2.544(7)
Zr1 C38 2.556(5)
Zr1 C72 2.585(6)
Zr1 C44 2.590(6)
Zr1 C42 2.593(6)
Al3 C26 1.990(6)
Al3 C4 2.004(6)
Al3 C15 2.007(5)
Al3 C2 2.008(6)
F10 C5 1.360(8)
F11 C6 1.343(8)
F12 C7 1.343(8)
F13 C8 1.379(8)
F14 C9 1.380(8)
F21 C16 1.368(7)
F22 C17 1.354(6)
F23 C18 1.349(6)
F24 C19 1.351(7)
F25 C20 1.354(6)
F32 C27 1.334(7)
F33 C28 1.354(9)
F34 C29 1.357(8)
F35 C30 1.353(9)
F36 C31 1.374(9)
C4 C5 1.347(8)
C4 C9 1.387(8)
C5 C6 1.406(9)
C6 C7 1.335(11)
C7 C8 1.394(11)
C8 C9 1.344(10)
C15 C20 1.377(8)
C15 C16 1.385(7)
C16 C17 1.378(8)
C17 C18 1.363(9)
C18 C19 1.363(8)
C19 C20 1.386(8)
C26 C31 1.374(9)
C26 C27 1.402(9)
C27 C28 1.402(9)
C28 C29 1.330(12)
C29 C30 1.411(13)
C30 C31 1.374(11)
C38 C39 1.412(3)
C38 C42 1.412(3)
C38 C48 1.501(3)
C39 C40 1.412(3)
C39 C49 1.501(3)
C40 C41 1.412(3)
C40 C50 1.501(3)
C41 C42 1.412(3)
C41 C51 1.501(3)
C42 C52 1.502(3)
C68 C72 1.414(4)
C68 C69 1.414(4)
C68 C73 1.503(4)
C69 C70 1.414(4)
C69 C74 1.503(4)
C70 C71 1.414(4)
C70 C75 1.503(4)
C71 C72 1.414(4)
C71 C76 1.503(4)
C72 C77 1.503(4)
C43 C47 1.411(4)
C43 C44 1.411(4)
C43 C53 1.500(4)
C44 C45 1.411(4)
C44 C54 1.500(4)
C45 C46 1.411(4)
C45 C55 1.500(4)
C46 C47 1.411(4)
C46 C56 1.500(4)
C47 C57 1.500(4)
C58 C62 1.401(4)
C58 C59 1.401(4)
C58 C63 1.490(4)
C59 C60 1.401(4)
C59 C64 1.490(4)
C60 C61 1.402(4)
C60 C65 1.490(4)
C61 C62 1.401(4)
C61 C66 1.490(4)
C62 C67 1.490(4)
C2 H2A 1.0800
C2 H2B 1.0800
C2 H2C 1.0800
C37 H37A 1.0800
C37 H37B 1.0800
C37 H37C 1.0800
C48 H48A 1.0800
C48 H48B 1.0800
C48 H48C 1.0800
C49 H49A 1.0800
C49 H49B 1.0800
C49 H49C 1.0800
C50 H50A 1.0800
C50 H50B 1.0800
C50 H50C 1.0800
C51 H51A 1.0800
C51 H51B 1.0800
C51 H51C 1.0800
C52 H52A 1.0800
C52 H52B 1.0800
C52 H52C 1.0800
C73 H73A 1.0800
C73 H73B 1.0800
C73 H73C 1.0800
C74 H74A 1.0800
C74 H74B 1.0800
C74 H74C 1.0800
C75 H75A 1.0800
C75 H75B 1.0800
C75 H75C 1.0800
C76 H76A 1.0800
C76 H76B 1.0800
C76 H76C 1.0800
C77 H77A 1.0800
C77 H77B 1.0800
C77 H77C 1.0800
C53 H53A 1.0800
C53 H53B 1.0800
C53 H53C 1.0800
C54 H54A 1.0800
C54 H54B 1.0800
C54 H54C 1.0800
C55 H55A 1.0800
C55 H55B 1.0800
C55 H55C 1.0800
C56 H56A 1.0800
C56 H56B 1.0800
C56 H56C 1.0800
C57 H57A 1.0800
C57 H57B 1.0800
C57 H57C 1.0800
C63 H63A 1.0800
C63 H63B 1.0800
C63 H63C 1.0800
C64 H64A 1.0800
C64 H64B 1.0800
C64 H64C 1.0800
C65 H65A 1.0800
C65 H65B 1.0800
C65 H65C 1.0800
C66 H66A 1.0800
C66 H66B 1.0800
C66 H66C 1.0800
C67 H67A 1.0800
C67 H67B 1.0800
C67 H67C 1.0800

loop_
_geom_torsion_atom_site_label_1
_geom_torsion_atom_site_label_2
_geom_torsion_atom_site_label_3
_geom_torsion_atom_site_label_4
_geom_torsion
C26 Al3 C4 C5 119.4(5)
C15 Al3 C4 C5 0.5(6)
C2 Al3 C4 C5 -120.2(5)
C26 Al3 C4 C9 -57.2(5)
C15 Al3 C4 C9 -176.0(4)
C2 Al3 C4 C9 63.3(5)
C9 C4 C5 F10 -177.9(5)
Al3 C4 C5 F10 5.4(8)
C9 C4 C5 C6 -0.2(9)
Al3 C4 C5 C6 -176.9(5)
C4 C5 C6 C7 2.2(10)
F10 C5 C6 C7 -180.0(6)
C4 C5 C6 F11 -177.8(6)
F10 C5 C6 F11 -0.1(9)
F11 C6 C7 F12 -1.7(10)
C5 C6 C7 F12 178.2(6)
F11 C6 C7 C8 178.6(6)
C5 C6 C7 C8 -1.5(10)
C6 C7 C8 C9 -1.1(11)
F12 C7 C8 C9 179.2(6)
C6 C7 C8 F13 179.0(6)
F12 C7 C8 F13 -0.7(11)
F13 C8 C9 F14 2.0(10)
C7 C8 C9 F14 -177.9(6)
F13 C8 C9 C4 -176.7(6)
C7 C8 C9 C4 3.4(10)
C5 C4 C9 C8 -2.6(9)
Al3 C4 C9 C8 174.3(5)
C5 C4 C9 F14 178.6(5)
Al3 C4 C9 F14 -4.4(8)
C26 Al3 C15 C20 132.2(5)
C4 Al3 C15 C20 -106.6(5)
C2 Al3 C15 C20 13.2(6)
C26 Al3 C15 C16 -48.2(5)
C4 Al3 C15 C16 73.0(5)
C2 Al3 C15 C16 -167.2(4)
C20 C15 C16 F21 177.4(5)
Al3 C15 C16 F21 -2.3(7)
C20 C15 C16 C17 -2.6(9)
Al3 C15 C16 C17 177.7(5)
F21 C16 C17 F22 -0.8(9)
C15 C16 C17 F22 179.2(6)
F21 C16 C17 C18 -177.9(5)
C15 C16 C17 C18 2.0(9)
F22 C17 C18 F23 0.5(9)
C16 C17 C18 F23 177.7(5)
F22 C17 C18 C19 -177.6(5)
C16 C17 C18 C19 -0.4(9)
F23 C18 C19 F24 -0.4(8)
C17 C18 C19 F24 177.7(5)
F23 C18 C19 C20 -178.4(5)
C17 C18 C19 C20 -0.3(9)
C16 C15 C20 F25 179.7(5)
Al3 C15 C20 F25 -0.7(8)
C16 C15 C20 C19 1.8(8)
Al3 C15 C20 C19 -178.5(4)
F24 C19 C20 F25 3.6(8)
C18 C19 C20 F25 -178.4(5)
F24 C19 C20 C15 -178.5(5)
C18 C19 C20 C15 -0.5(9)
C4 Al3 C26 C31 -177.4(4)
C15 Al3 C26 C31 -56.6(5)
C2 Al3 C26 C31 62.7(5)
C4 Al3 C26 C27 -1.0(6)
C15 Al3 C26 C27 119.8(5)
C2 Al3 C26 C27 -120.8(5)
C31 C26 C27 F32 178.5(5)
Al3 C26 C27 F32 1.8(8)
C31 C26 C27 C28 0.4(8)
Al3 C26 C27 C28 -176.3(5)
F32 C27 C28 C29 -178.8(6)
C26 C27 C28 C29 -0.6(10)
F32 C27 C28 F33 1.3(8)
C26 C27 C28 F33 179.5(5)
F33 C28 C29 F34 -1.3(10)
C27 C28 C29 F34 178.8(6)
F33 C28 C29 C30 -179.3(6)
C27 C28 C29 C30 0.8(10)
C28 C29 C30 F35 178.1(6)
F34 C29 C30 F35 0.1(10)
C28 C29 C30 C31 -0.8(10)
F34 C29 C30 C31 -178.9(6)
F35 C30 C31 C26 -178.2(6)
C29 C30 C31 C26 0.7(10)
F35 C30 C31 F36 0.8(9)
C29 C30 C31 F36 179.8(6)
C27 C26 C31 C30 -0.5(9)
Al3 C26 C31 C30 176.5(5)
C27 C26 C31 F36 -179.5(5)
Al3 C26 C31 F36 -2.5(7)
C37 Zr1 C38 C39 -112.8(2)
C46 Zr1 C38 C39 64.0(2)
C70 Zr1 C38 C39 -38.3(2)
C71 Zr1 C38 C39 -86.3(3)
C45 Zr1 C38 C39 89.9(3)
C47 Zr1 C38 C39 27.6(2)
C69 Zr1 C38 C39 9.8(3)
C58 Zr1 C38 C39 13.1(4)
C72 Zr1 C38 C39 -142.0(5)
C44 Zr1 C38 C39 32.6(8)
C42 Zr1 C38 C39 -112.73(7)
C37 Zr1 C38 C42 0.0(2)
C46 Zr1 C38 C42 176.8(2)
C70 Zr1 C38 C42 74.5(2)
C71 Zr1 C38 C42 26.4(3)
C45 Zr1 C38 C42 -157.4(3)
C47 Zr1 C38 C42 140.3(2)
C69 Zr1 C38 C42 122.5(3)
C58 Zr1 C38 C42 125.8(4)
C72 Zr1 C38 C42 -29.3(5)
C44 Zr1 C38 C42 145.3(9)
C37 Zr1 C38 C48 123.3(2)
C46 Zr1 C38 C48 -59.9(2)
C70 Zr1 C38 C48 -162.2(2)
C71 Zr1 C38 C48 149.7(3)
C45 Zr1 C38 C48 -34.1(3)
C47 Zr1 C38 C48 -96.4(2)
C69 Zr1 C38 C48 -114.2(3)
C58 Zr1 C38 C48 -110.8(4)
C72 Zr1 C38 C48 94.0(5)
C44 Zr1 C38 C48 -91.4(8)
C42 Zr1 C38 C48 123.34(7)
C42 C38 C39 C40 0.0
C48 C38 C39 C40 -180.0
Zr1 C38 C39 C40 69.89(18)
C42 C38 C39 C49 180.0
C48 C38 C39 C49 0.0
Zr1 C38 C39 C49 -110.12(18)
C42 C38 C39 Zr1 -69.88(18)
C48 C38 C39 Zr1 110.12(18)
C37 Zr1 C39 C38 85.6(3)
C46 Zr1 C39 C38 -124.8(2)
C70 Zr1 C39 C38 106.4(4)
C71 Zr1 C39 C38 59.9(2)
C45 Zr1 C39 C38 -124.4(3)
C47 Zr1 C39 C38 -155.0(2)
C69 Zr1 C39 C38 -125.2(14)
C58 Zr1 C39 C38 -172.7(2)
C72 Zr1 C39 C38 15.5(2)
C44 Zr1 C39 C38 -170.0(3)
C42 Zr1 C39 C38 38.20(6)
C37 Zr1 C39 C40 -28.4(3)
C46 Zr1 C39 C40 121.2(2)
C70 Zr1 C39 C40 -7.6(4)
C71 Zr1 C39 C40 -54.1(2)
C45 Zr1 C39 C40 121.6(2)
C47 Zr1 C39 C40 90.99(19)
C69 Zr1 C39 C40 120.8(14)
C58 Zr1 C39 C40 73.3(2)
C38 Zr1 C39 C40 -114.00(8)
C72 Zr1 C39 C40 -98.45(19)
C44 Zr1 C39 C40 76.0(3)
C42 Zr1 C39 C40 -75.80(9)
C37 Zr1 C39 C49 -152.8(3)
C46 Zr1 C39 C49 -3.2(2)
C70 Zr1 C39 C49 -132.0(4)
C71 Zr1 C39 C49 -178.5(2)
C45 Zr1 C39 C49 -2.8(3)
C47 Zr1 C39 C49 -33.40(19)
C69 Zr1 C39 C49 -3.6(14)
C58 Zr1 C39 C49 -51.1(2)
C38 Zr1 C39 C49 121.61(7)
C72 Zr1 C39 C49 137.16(19)
C44 Zr1 C39 C49 -48.4(3)
C42 Zr1 C39 C49 159.8
C38 C39 C40 C41 0.0
C49 C39 C40 C41 180.0
Zr1 C39 C40 C41 65.48(17)
C38 C39 C40 C50 180.0
C49 C39 C40 C50 0.0
Zr1 C39 C40 C50 -114.51(17)
C38 C39 C40 Zr1 -65.49(17)
C49 C39 C40 Zr1 114.52(17)
C37 Zr1 C40 C39 156.6(2)
C46 Zr1 C40 C39 -67.1(2)
C70 Zr1 C40 C39 54(2)
C71 Zr1 C40 C39 92.4(3)
C45 Zr1 C40 C39 -91.1(3)
C47 Zr1 C40 C39 -87.1(2)
C69 Zr1 C40 C39 -10.6(3)
C58 Zr1 C40 C39 -119.3(2)
C38 Zr1 C40 C39 37.77(6)
C72 Zr1 C40 C39 59.14(17)
C44 Zr1 C40 C39 -128.1(2)
C42 Zr1 C40 C39 78.99(10)
C37 Zr1 C40 C41 40.8(2)
C46 Zr1 C40 C41 177.1(2)
C70 Zr1 C40 C41 -62(2)
C71 Zr1 C40 C41 -23.4(3)
C45 Zr1 C40 C41 153.1(3)
C47 Zr1 C40 C41 157.1(2)
C69 Zr1 C40 C41 -126.4(3)
C58 Zr1 C40 C41 124.9(2)
C38 Zr1 C40 C41 -78.02(9)
C72 Zr1 C40 C41 -56.65(18)
C44 Zr1 C40 C41 116.1(2)
C42 Zr1 C40 C41 -36.79(6)
C37 Zr1 C40 C50 -81.9(2)
C46 Zr1 C40 C50 54.5(2)
C70 Zr1 C40 C50 175(2)
C71 Zr1 C40 C50 -146.1(3)
C45 Zr1 C40 C50 30.4(3)
C47 Zr1 C40 C50 34.4(2)
C69 Zr1 C40 C50 110.9(3)
C58 Zr1 C40 C50 2.2(2)
C38 Zr1 C40 C50 159.3
C72 Zr1 C40 C50 -179.34(17)
C44 Zr1 C40 C50 -6.6(2)
C42 Zr1 C40 C50 -159.5
C39 C40 C41 C42 0.0
C50 C40 C41 C42 180.0
Zr1 C40 C41 C42 63.92(18)
C39 C40 C41 C51 180.0
C50 C40 C41 C51 0.0
Zr1 C40 C41 C51 -116.09(18)
C39 C40 C41 Zr1 -63.90(18)
C50 C40 C41 Zr1 116.08(18)
C37 Zr1 C41 C42 107.4(2)
C46 Zr1 C41 C42 -119.7(4)
C70 Zr1 C41 C42 -107.0(4)
C71 Zr1 C41 C42 -9.4(8)
C45 Zr1 C41 C42 172.5(6)
C47 Zr1 C41 C42 -140.5(2)
C69 Zr1 C41 C42 -82.3(2)
C58 Zr1 C41 C42 177.1(2)
C38 Zr1 C41 C42 -38.18(6)
C72 Zr1 C41 C42 -14.2(2)
C44 Zr1 C41 C42 157.8(2)
C37 Zr1 C41 C40 -137.3(2)
C46 Zr1 C41 C40 -4.4(4)
C70 Zr1 C41 C40 8.2(4)
C71 Zr1 C41 C40 105.8(7)
C45 Zr1 C41 C40 -72.3(6)
C47 Zr1 C41 C40 -25.3(2)
C69 Zr1 C41 C40 32.9(2)
C58 Zr1 C41 C40 -67.7(2)
C38 Zr1 C41 C40 77.05(9)
C72 Zr1 C41 C40 101.1(2)
C44 Zr1 C41 C40 -86.9(2)
C42 Zr1 C41 C40 115.23(9)
C37 Zr1 C41 C51 -13.8(2)
C46 Zr1 C41 C51 119.1(3)
C70 Zr1 C41 C51 131.8(4)
C71 Zr1 C41 C51 -130.6(7)
C45 Zr1 C41 C51 51.3(6)
C47 Zr1 C41 C51 98.3(2)
C69 Zr1 C41 C51 156.5(2)
C58 Zr1 C41 C51 55.8(2)
C38 Zr1 C41 C51 -159.4
C72 Zr1 C41 C51 -135.4(2)
C44 Zr1 C41 C51 36.6(2)
C42 Zr1 C41 C51 -121.22(8)
C39 C38 C42 C41 0.0
C48 C38 C42 C41 180.0
Zr1 C38 C42 C41 -70.99(18)
C39 C38 C42 C52 180.0
C48 C38 C42 C52 0.0
Zr1 C38 C42 C52 109.00(18)
C39 C38 C42 Zr1 70.99(18)
C48 C38 C42 Zr1 -109.01(18)
C40 C41 C42 C38 0.0
C51 C41 C42 C38 180.0
Zr1 C41 C42 C38 67.19(18)
C40 C41 C42 C52 180.0
C51 C41 C42 C52 0.0
Zr1 C41 C42 C52 -112.81(18)
C40 C41 C42 Zr1 -67.19(18)
C51 C41 C42 Zr1 112.82(17)
C37 Zr1 C42 C38 180.0(2)
C46 Zr1 C42 C38 -5.4(4)
C70 Zr1 C42 C38 -74.7(2)
C71 Zr1 C42 C38 -105.4(6)
C45 Zr1 C42 C38 76.0(8)
C47 Zr1 C42 C38 -57.0(3)
C69 Zr1 C42 C38 -35.5(2)
C58 Zr1 C42 C38 -118.8(5)
C72 Zr1 C42 C38 31.1(6)
C44 Zr1 C42 C38 -161.1(5)
C37 Zr1 C42 C41 -66.7(2)
C46 Zr1 C42 C41 107.9(4)
C70 Zr1 C42 C41 38.6(2)
C71 Zr1 C42 C41 7.9(6)
C45 Zr1 C42 C41 -170.6(8)
C47 Zr1 C42 C41 56.3(3)
C69 Zr1 C42 C41 77.8(2)
C58 Zr1 C42 C41 -5.5(4)
C38 Zr1 C42 C41 113.31(7)
C72 Zr1 C42 C41 144.4(6)
C44 Zr1 C42 C41 -47.8(4)
C37 Zr1 C42 C52 57.7(2)
C46 Zr1 C42 C52 -127.7(4)
C70 Zr1 C42 C52 163.0(2)
C71 Zr1 C42 C52 132.3(6)
C45 Zr1 C42 C52 -46.2(8)
C47 Zr1 C42 C52 -179.3(3)
C69 Zr1 C42 C52 -157.8(2)
C58 Zr1 C42 C52 118.9(4)
C38 Zr1 C42 C52 -122.24(7)
C72 Zr1 C42 C52 -91.1(6)
C44 Zr1 C42 C52 76.7(4)
C37 Zr1 C68 C72 13.5(3)
C46 Zr1 C68 C72 -167.8(2)
C70 Zr1 C68 C72 78.48(13)
C71 Zr1 C68 C72 36.81(8)
C45 Zr1 C68 C72 -146.4(3)
C47 Zr1 C68 C72 158.5(2)
C69 Zr1 C68 C72 116.38(11)
C58 Zr1 C68 C72 157.7(3)
C38 Zr1 C68 C72 20.9(7)
C44 Zr1 C68 C72 -178.6(4)
C42 Zr1 C68 C72 16.4(2)
C37 Zr1 C68 C69 -102.8(3)
C46 Zr1 C68 C69 75.9(2)
C70 Zr1 C68 C69 -37.90(8)
C71 Zr1 C68 C69 -79.57(12)
C45 Zr1 C68 C69 97.2(2)
C47 Zr1 C68 C69 42.1(2)
C58 Zr1 C68 C69 41.3(3)
C38 Zr1 C68 C69 -95.5(7)
C72 Zr1 C68 C69 -116.38(11)
C44 Zr1 C68 C69 65.0(4)
C42 Zr1 C68 C69 -100.0(2)
C37 Zr1 C68 C73 136.0(3)
C46 Zr1 C68 C73 -45.3(2)
C70 Zr1 C68 C73 -159.0
C71 Zr1 C68 C73 159.3
C45 Zr1 C68 C73 -24.0(3)
C47 Zr1 C68 C73 -79.0(2)
C69 Zr1 C68 C73 -121.15(11)
C58 Zr1 C68 C73 -79.9(3)
C38 Zr1 C68 C73 143.3(7)
C72 Zr1 C68 C73 122.47(11)
C44 Zr1 C68 C73 -56.2(4)
C42 Zr1 C68 C73 138.8(2)
C72 C68 C69 C70 0.0
C73 C68 C69 C70 180.0
Zr1 C68 C69 C70 64.5(2)
C72 C68 C69 C74 180.0
C73 C68 C69 C74 0.0
Zr1 C68 C69 C74 -115.5(2)
C72 C68 C69 Zr1 -64.5(2)
C73 C68 C69 Zr1 115.5(2)
C37 Zr1 C69 C70 -9.3(3)
C46 Zr1 C69 C70 137.5(2)
C71 Zr1 C69 C70 -38.32(7)
C45 Zr1 C69 C70 137.8(3)
C47 Zr1 C69 C70 106.8(2)
C58 Zr1 C69 C70 92.2(2)
C38 Zr1 C69 C70 -89.6(2)
C72 Zr1 C69 C70 -78.63(11)
C44 Zr1 C69 C70 97.0(3)
C42 Zr1 C69 C70 -58.17(18)
C37 Zr1 C69 C68 105.2(3)
C46 Zr1 C69 C68 -108.0(2)
C70 Zr1 C69 C68 114.55(11)
C71 Zr1 C69 C68 76.23(11)
C45 Zr1 C69 C68 -107.7(2)
C47 Zr1 C69 C68 -138.6(2)
C58 Zr1 C69 C68 -153.2(2)
C38 Zr1 C69 C68 25.0(2)
C72 Zr1 C69 C68 35.92(7)
C44 Zr1 C69 C68 -148.5(3)
C42 Zr1 C69 C68 56.37(17)
C37 Zr1 C69 C74 -130.6(3)
C46 Zr1 C69 C74 16.2(2)
C70 Zr1 C69 C74 -121.29(10)
C71 Zr1 C69 C74 -159.6
C45 Zr1 C69 C74 16.5(3)
C47 Zr1 C69 C74 -14.4(2)
C58 Zr1 C69 C74 -29.1(2)
C38 Zr1 C69 C74 149.1(3)
C72 Zr1 C69 C74 160.1
C44 Zr1 C69 C74 -24.3(3)
C42 Zr1 C69 C74 -179.46(17)
C68 C69 C70 C71 0.0
C74 C69 C70 C71 180.0
Zr1 C69 C70 C71 68.8(2)
C68 C69 C70 C75 180.0
C74 C69 C70 C75 0.0
Zr1 C69 C70 C75 -111.2(2)
C68 C69 C70 Zr1 -68.8(2)
C74 C69 C70 Zr1 111.2(2)
C37 Zr1 C70 C69 172.8(2)
C46 Zr1 C70 C69 -48.6(2)
C71 Zr1 C70 C69 113.28(9)
C45 Zr1 C70 C69 -70.9(3)
C47 Zr1 C70 C69 -70.4(2)
C58 Zr1 C70 C69 -102.4(2)
C38 Zr1 C70 C69 53.4(2)
C72 Zr1 C70 C69 76.14(9)
C44 Zr1 C70 C69 -111.5(2)
C42 Zr1 C70 C69 97.4(2)
C37 Zr1 C70 C71 59.5(3)
C46 Zr1 C70 C71 -161.9(3)
C45 Zr1 C70 C71 175.8(4)
C47 Zr1 C70 C71 176.3(2)
C69 Zr1 C70 C71 -113.28(9)
C58 Zr1 C70 C71 144.3(2)
C38 Zr1 C70 C71 -59.9(2)
C72 Zr1 C70 C71 -37.14(7)
C44 Zr1 C70 C71 135.2(2)
C42 Zr1 C70 C71 -15.9(2)
C37 Zr1 C70 C75 -63.6(2)
C46 Zr1 C70 C75 75.0(2)
C71 Zr1 C70 C75 -123.09(9)
C45 Zr1 C70 C75 52.7(3)
C47 Zr1 C70 C75 53.2(2)
C69 Zr1 C70 C75 123.63(8)
C58 Zr1 C70 C75 21.3(2)
C38 Zr1 C70 C75 177.0(2)
C72 Zr1 C70 C75 -160.2
C44 Zr1 C70 C75 12.1(2)
C42 Zr1 C70 C75 -139.0(2)
C69 C70 C71 C72 0.0
C75 C70 C71 C72 180.0
Zr1 C70 C71 C72 69.8(2)
C69 C70 C71 C76 180.0
C75 C70 C71 C76 0.0
Zr1 C70 C71 C76 -110.2(2)
C69 C70 C71 Zr1 -69.8(2)
C75 C70 C71 Zr1 110.2(2)
C37 Zr1 C71 C72 126.2(2)
C46 Zr1 C71 C72 -83.5(4)
C70 Zr1 C71 C72 -113.93(10)
C45 Zr1 C71 C72 -163(4)
C47 Zr1 C71 C72 -118.4(3)
C69 Zr1 C71 C72 -75.91(10)
C58 Zr1 C71 C72 -165.6(3)
C38 Zr1 C71 C72 -29.9(3)
C44 Zr1 C71 C72 169.6(3)
C42 Zr1 C71 C72 23.1(6)
C37 Zr1 C71 C70 -119.8(2)
C46 Zr1 C71 C70 30.4(4)
C45 Zr1 C71 C70 -49(4)
C47 Zr1 C71 C70 -4.4(3)
C69 Zr1 C71 C70 38.01(7)
C58 Zr1 C71 C70 -51.7(3)
C38 Zr1 C71 C70 84.1(3)
C72 Zr1 C71 C70 113.93(10)
C44 Zr1 C71 C70 -76.5(3)
C42 Zr1 C71 C70 137.0(6)
C37 Zr1 C71 C76 2.0(2)
C46 Zr1 C71 C76 152.3(4)
C70 Zr1 C71 C76 121.85(10)
C45 Zr1 C71 C76 72(4)
C47 Zr1 C71 C76 117.4(3)
C69 Zr1 C71 C76 159.9
C58 Zr1 C71 C76 70.2(3)
C38 Zr1 C71 C76 -154.1(3)
C72 Zr1 C71 C76 -124.22(9)
C44 Zr1 C71 C76 45.4(3)
C42 Zr1 C71 C76 -101.1(6)
C69 C68 C72 C71 0.0
C73 C68 C72 C71 180.0
Zr1 C68 C72 C71 -62.9(2)
C69 C68 C72 C77 180.0
C73 C68 C72 C77 0.0
Zr1 C68 C72 C77 117.1(2)
C69 C68 C72 Zr1 62.9(2)
C73 C68 C72 Zr1 -117.1(2)
C70 C71 C72 C68 0.0
C76 C71 C72 C68 180.0
Zr1 C71 C72 C68 66.0(2)
C70 C71 C72 C77 180.0
C76 C71 C72 C77 0.0
Zr1 C71 C72 C77 -114.0(2)
C70 C71 C72 Zr1 -66.0(2)
C76 C71 C72 Zr1 114.0(2)
C37 Zr1 C72 C68 -169.6(2)
C46 Zr1 C72 C68 16.3(3)
C70 Zr1 C72 C68 -77.62(13)
C71 Zr1 C72 C68 -115.90(11)
C45 Zr1 C72 C68 62.2(4)
C47 Zr1 C72 C68 -29.0(3)
C69 Zr1 C72 C68 -36.32(7)
C58 Zr1 C72 C68 -72.0(9)
C38 Zr1 C72 C68 -16.0(5)
C44 Zr1 C72 C68 174.7(17)
C42 Zr1 C72 C68 -138.1(6)
C37 Zr1 C72 C71 -53.7(2)
C46 Zr1 C72 C71 132.2(3)
C70 Zr1 C72 C71 38.28(7)
C45 Zr1 C72 C71 178.1(4)
C47 Zr1 C72 C71 86.9(3)
C69 Zr1 C72 C71 79.58(12)
C58 Zr1 C72 C71 43.9(9)
C38 Zr1 C72 C71 99.9(5)
C44 Zr1 C72 C71 -69.4(17)
C42 Zr1 C72 C71 -22.2(6)
C37 Zr1 C72 C77 67.2(2)
C46 Zr1 C72 C77 -107.0(3)
C70 Zr1 C72 C77 159.1
C71 Zr1 C72 C77 120.86(10)
C45 Zr1 C72 C77 -61.0(4)
C47 Zr1 C72 C77 -152.2(3)
C69 Zr1 C72 C77 -159.6
C58 Zr1 C72 C77 164.7(9)
C38 Zr1 C72 C77 -139.2(5)
C44 Zr1 C72 C77 51.4(17)
C42 Zr1 C72 C77 98.7(6)
C37 Zr1 C43 C47 175.3(2)
C46 Zr1 C43 C47 -38.00(8)
C70 Zr1 C43 C47 78.7(2)
C71 Zr1 C43 C47 100.8(2)
C45 Zr1 C43 C47 -79.63(12)
C69 Zr1 C43 C47 45.5(2)
C58 Zr1 C43 C47 -104.1(8)
C38 Zr1 C43 C47 51.0(3)
C72 Zr1 C43 C47 74.9(4)
C44 Zr1 C43 C47 -116.34(11)
C42 Zr1 C43 C47 100.8(3)
C37 Zr1 C43 C44 -68.4(3)
C46 Zr1 C43 C44 78.35(13)
C70 Zr1 C43 C44 -165.0(2)
C71 Zr1 C43 C44 -142.8(2)
C45 Zr1 C43 C44 36.71(9)
C47 Zr1 C43 C44 116.34(11)
C69 Zr1 C43 C44 161.9(2)
C58 Zr1 C43 C44 12.3(8)
C38 Zr1 C43 C44 167.3(3)
C72 Zr1 C43 C44 -168.7(4)
C42 Zr1 C43 C44 -142.8(3)
C37 Zr1 C43 C53 54.2(2)
C46 Zr1 C43 C53 -159.1
C70 Zr1 C43 C53 -42.4(2)
C71 Zr1 C43 C53 -20.2(2)
C45 Zr1 C43 C53 159.3
C47 Zr1 C43 C53 -121.05(11)
C69 Zr1 C43 C53 -75.5(2)
C58 Zr1 C43 C53 134.9(8)
C38 Zr1 C43 C53 -70.1(3)
C72 Zr1 C43 C53 -46.1(4)
C44 Zr1 C43 C53 122.60(12)
C42 Zr1 C43 C53 -20.2(3)
C47 C43 C44 C45 0.0
C53 C43 C44 C45 180.0
Zr1 C43 C44 C45 -62.8(2)
C47 C43 C44 C54 180.0
C53 C43 C44 C54 0.0
Zr1 C43 C44 C54 117.2(2)
C47 C43 C44 Zr1 62.8(2)
C53 C43 C44 Zr1 -117.2(2)
C37 Zr1 C44 C45 -138.1(3)
C46 Zr1 C44 C45 38.27(8)
C70 Zr1 C44 C45 134.9(3)
C71 Zr1 C44 C45 177.3(3)
C47 Zr1 C44 C45 79.64(12)
C69 Zr1 C44 C45 91.8(3)
C58 Zr1 C44 C45 106.1(6)
C38 Zr1 C44 C45 73.9(9)
C72 Zr1 C44 C45 -122.0(17)
C42 Zr1 C44 C45 -157.7(4)
C37 Zr1 C44 C43 105.9(3)
C46 Zr1 C44 C43 -77.73(14)
C70 Zr1 C44 C43 18.9(3)
C71 Zr1 C44 C43 61.3(3)
C45 Zr1 C44 C43 -115.99(12)
C47 Zr1 C44 C43 -36.35(8)
C69 Zr1 C44 C43 -24.2(3)
C58 Zr1 C44 C43 -9.9(7)
C38 Zr1 C44 C43 -42.1(9)
C72 Zr1 C44 C43 122.0(17)
C42 Zr1 C44 C43 86.3(4)
C37 Zr1 C44 C54 -17.2(2)
C46 Zr1 C44 C54 159.1
C70 Zr1 C44 C54 -104.2(3)
C71 Zr1 C44 C54 -61.9(3)
C45 Zr1 C44 C54 120.85(10)
C47 Zr1 C44 C54 -159.5
C69 Zr1 C44 C54 -147.3(3)
C58 Zr1 C44 C54 -133.1(7)
C38 Zr1 C44 C54 -165.2(9)
C72 Zr1 C44 C54 -1.1(17)
C42 Zr1 C44 C54 -36.9(4)
C43 C44 C45 C46 0.0
C54 C44 C45 C46 180.0
Zr1 C44 C45 C46 -65.8(2)
C43 C44 C45 C55 180.0
C54 C44 C45 C55 0.0
Zr1 C44 C45 C55 114.2(2)
C43 C44 C45 Zr1 65.8(2)
C54 C44 C45 Zr1 -114.2(2)
C37 Zr1 C45 C44 40.6(2)
C46 Zr1 C45 C44 -113.96(10)
C70 Zr1 C45 C44 -75.3(4)
C71 Zr1 C45 C44 -29(4)
C47 Zr1 C45 C44 -75.87(10)
C69 Zr1 C45 C44 -114.5(3)
C58 Zr1 C45 C44 -26.9(3)
C38 Zr1 C45 C44 -159.8(3)
C72 Zr1 C45 C44 168.9(4)
C42 Zr1 C45 C44 142.8(7)
C37 Zr1 C45 C46 154.6(2)
C70 Zr1 C45 C46 38.7(4)
C71 Zr1 C45 C46 85(4)
C47 Zr1 C45 C46 38.09(7)
C69 Zr1 C45 C46 -0.5(3)
C58 Zr1 C45 C46 87.1(3)
C38 Zr1 C45 C46 -45.9(3)
C72 Zr1 C45 C46 -77.1(4)
C44 Zr1 C45 C46 113.96(10)
C42 Zr1 C45 C46 -103.2(7)
C37 Zr1 C45 C55 -83.7(2)
C46 Zr1 C45 C55 121.75(10)
C70 Zr1 C45 C55 160.4(4)
C71 Zr1 C45 C55 -154(4)
C47 Zr1 C45 C55 159.8
C69 Zr1 C45 C55 121.2(2)
C58 Zr1 C45 C55 -151.2(3)
C38 Zr1 C45 C55 75.9(3)
C72 Zr1 C45 C55 44.7(4)
C44 Zr1 C45 C55 -124.29(9)
C42 Zr1 C45 C55 18.5(8)
C44 C45 C46 C47 0.0
C55 C45 C46 C47 -180.0
Zr1 C45 C46 C47 -69.8(2)
C44 C45 C46 C56 180.0
C55 C45 C46 C56 0.0
Zr1 C45 C46 C56 110.2(2)
C44 C45 C46 Zr1 69.8(2)
C55 C45 C46 Zr1 -110.2(2)
C37 Zr1 C46 C45 -32.6(3)
C70 Zr1 C46 C45 -156.3(3)
C71 Zr1 C46 C45 -174.3(4)
C47 Zr1 C46 C45 -113.20(9)
C69 Zr1 C46 C45 179.6(2)
C58 Zr1 C46 C45 -59.1(2)
C38 Zr1 C46 C45 151.0(2)
C72 Zr1 C46 C45 140.0(2)
C44 Zr1 C46 C45 -37.06(7)
C42 Zr1 C46 C45 154.2(3)
C37 Zr1 C46 C47 80.6(3)
C70 Zr1 C46 C47 -43.1(2)
C71 Zr1 C46 C47 -61.1(4)
C45 Zr1 C46 C47 113.20(9)
C69 Zr1 C46 C47 -67.2(2)
C58 Zr1 C46 C47 54.1(2)
C38 Zr1 C46 C47 -95.8(2)
C72 Zr1 C46 C47 -106.8(2)
C44 Zr1 C46 C47 76.14(10)
C42 Zr1 C46 C47 -92.6(3)
C37 Zr1 C46 C56 -155.8(3)
C70 Zr1 C46 C56 80.5(2)
C71 Zr1 C46 C56 62.5(4)
C45 Zr1 C46 C56 -123.21(9)
C47 Zr1 C46 C56 123.59(9)
C69 Zr1 C46 C56 56.4(2)
C58 Zr1 C46 C56 177.7(2)
C38 Zr1 C46 C56 27.83(19)
C72 Zr1 C46 C56 16.8(2)
C44 Zr1 C46 C56 -160.3
C42 Zr1 C46 C56 31.0(3)
C44 C43 C47 C46 0.0
C53 C43 C47 C46 180.0
Zr1 C43 C47 C46 64.7(2)
C44 C43 C47 C57 180.0
C53 C43 C47 C57 0.0
Zr1 C43 C47 C57 -115.3(2)
C44 C43 C47 Zr1 -64.7(2)
C53 C43 C47 Zr1 115.3(2)
C45 C46 C47 C43 0.0
C56 C46 C47 C43 180.0
Zr1 C46 C47 C43 -69.1(2)
C45 C46 C47 C57 -180.0
C56 C46 C47 C57 0.0
Zr1 C46 C47 C57 110.9(2)
C45 C46 C47 Zr1 69.1(2)
C56 C46 C47 Zr1 -110.9(2)
C37 Zr1 C47 C43 -5.3(3)
C46 Zr1 C47 C43 114.40(11)
C70 Zr1 C47 C43 -103.6(2)
C71 Zr1 C47 C43 -101.1(2)
C45 Zr1 C47 C43 76.09(11)
C69 Zr1 C47 C43 -135.0(2)
C58 Zr1 C47 C43 23.0(3)
C38 Zr1 C47 C43 -145.5(2)
C72 Zr1 C47 C43 -140.9(3)
C44 Zr1 C47 C43 35.89(6)
C42 Zr1 C47 C43 -116.4(3)
C37 Zr1 C47 C46 -119.7(3)
C70 Zr1 C47 C46 142.0(2)
C71 Zr1 C47 C46 144.5(3)
C45 Zr1 C47 C46 -38.30(7)
C69 Zr1 C47 C46 110.6(2)
C58 Zr1 C47 C46 -91.4(3)
C38 Zr1 C47 C46 100.1(2)
C72 Zr1 C47 C46 104.7(3)
C44 Zr1 C47 C46 -78.51(12)
C42 Zr1 C47 C46 129.2(3)
C37 Zr1 C47 C57 119.0(3)
C46 Zr1 C47 C57 -121.35(10)
C70 Zr1 C47 C57 20.7(2)
C71 Zr1 C47 C57 23.1(3)
C45 Zr1 C47 C57 -159.7
C69 Zr1 C47 C57 -10.7(2)
C58 Zr1 C47 C57 147.3(3)
C38 Zr1 C47 C57 -21.2(2)
C72 Zr1 C47 C57 -16.7(3)
C44 Zr1 C47 C57 160.1
C42 Zr1 C47 C57 7.8(3)
C37 Zr1 C58 C62 152.3(2)
C46 Zr1 C58 C62 -48.5(2)
C70 Zr1 C58 C62 57.5(2)
C71 Zr1 C58 C62 85.0(3)
C45 Zr1 C58 C62 -94.8(3)
C47 Zr1 C58 C62 -2.4(3)
C69 Zr1 C58 C62 21.6(2)
C38 Zr1 C58 C62 19.4(4)
C72 Zr1 C58 C62 52.6(8)
C44 Zr1 C58 C62 -146.8(6)
C42 Zr1 C58 C62 90.7(4)
C37 Zr1 C58 C59 -95.2(2)
C46 Zr1 C58 C59 64.1(2)
C70 Zr1 C58 C59 170.0(2)
C71 Zr1 C58 C59 -162.4(3)
C45 Zr1 C58 C59 17.8(3)
C47 Zr1 C58 C59 110.2(3)
C69 Zr1 C58 C59 134.1(2)
C38 Zr1 C58 C59 132.0(4)
C72 Zr1 C58 C59 165.1(8)
C44 Zr1 C58 C59 -34.2(6)
C42 Zr1 C58 C59 -156.8(4)
C37 Zr1 C58 C63 28.4(2)
C46 Zr1 C58 C63 -172.4(2)
C70 Zr1 C58 C63 -66.4(2)
C71 Zr1 C58 C63 -38.9(3)
C45 Zr1 C58 C63 141.3(3)
C47 Zr1 C58 C63 -126.3(3)
C69 Zr1 C58 C63 -102.3(2)
C38 Zr1 C58 C63 -104.5(4)
C72 Zr1 C58 C63 -71.3(8)
C44 Zr1 C58 C63 89.3(6)
C42 Zr1 C58 C63 -33.2(4)
C62 C58 C59 C60 0.0
C63 C58 C59 C60 180.0
Zr1 C58 C59 C60 -71.2(2)
C62 C58 C59 C64 180.0
C63 C58 C59 C64 0.0
Zr1 C58 C59 C64 108.8(2)
C62 C58 C59 Zr1 71.2(2)
C63 C58 C59 Zr1 -108.8(2)
C37 Zr1 C59 C60 -165.0(2)
C46 Zr1 C59 C60 28.6(3)
C70 Zr1 C59 C60 97.9(4)
C71 Zr1 C59 C60 162.5(7)
C45 Zr1 C59 C60 -9.3(8)
C47 Zr1 C59 C60 69.3(2)
C69 Zr1 C59 C60 49.3(3)
C58 Zr1 C59 C60 113.31(10)
C38 Zr1 C59 C60 -3.1(5)
C72 Zr1 C59 C60 -54.9(6)
C44 Zr1 C59 C60 144.4(6)
C42 Zr1 C59 C60 -123.9(8)
C37 Zr1 C59 C58 81.7(2)
C46 Zr1 C59 C58 -84.7(3)
C70 Zr1 C59 C58 -15.4(3)
C71 Zr1 C59 C58 49.1(7)
C45 Zr1 C59 C58 -122.6(8)
C47 Zr1 C59 C58 -44.0(3)
C69 Zr1 C59 C58 -64.0(3)
C38 Zr1 C59 C58 -116.4(5)
C72 Zr1 C59 C58 -168.2(6)
C44 Zr1 C59 C58 31.1(6)
C42 Zr1 C59 C58 122.8(8)
C37 Zr1 C59 C64 -40.4(2)
C46 Zr1 C59 C64 153.2(3)
C70 Zr1 C59 C64 -137.5(3)
C71 Zr1 C59 C64 -72.9(7)
C45 Zr1 C59 C64 115.3(8)
C47 Zr1 C59 C64 -166.1(2)
C69 Zr1 C59 C64 173.9(3)
C58 Zr1 C59 C64 -122.09(9)
C38 Zr1 C59 C64 121.5(5)
C72 Zr1 C59 C64 69.7(6)
C44 Zr1 C59 C64 -90.9(6)
C42 Zr1 C59 C64 0.7(9)
C58 C59 C60 C61 0.0
C64 C59 C60 C61 180.0
Zr1 C59 C60 C61 -66.9(2)
C58 C59 C60 C65 180.0
C64 C59 C60 C65 0.0
Zr1 C59 C60 C65 113.1(2)
C58 C59 C60 Zr1 66.9(2)
C64 C59 C60 Zr1 -113.1(2)
C37 Zr1 C60 C59 16.7(3)
C46 Zr1 C60 C59 -113.5(5)
C70 Zr1 C60 C59 -119.1(3)
C71 Zr1 C60 C59 -162.6(7)
C45 Zr1 C60 C59 7.3(6)
C47 Zr1 C60 C59 -87.4(2)
C69 Zr1 C60 C59 -144.0(2)
C58 Zr1 C60 C59 -38.17(7)
C38 Zr1 C60 C59 178.5(2)
C72 Zr1 C60 C59 158.3(3)
C44 Zr1 C60 C59 -15.2(3)
C42 Zr1 C60 C59 156.1(4)
C37 Zr1 C60 C61 132.1(3)
C46 Zr1 C60 C61 1.8(6)
C70 Zr1 C60 C61 -3.8(3)
C71 Zr1 C60 C61 -47.2(7)
C45 Zr1 C60 C61 122.7(6)
C47 Zr1 C60 C61 28.0(3)
C69 Zr1 C60 C61 -28.7(2)
C58 Zr1 C60 C61 77.20(12)
C38 Zr1 C60 C61 -66.2(2)
C72 Zr1 C60 C61 -86.4(3)
C44 Zr1 C60 C61 100.2(2)
C42 Zr1 C60 C61 -88.5(4)
C37 Zr1 C60 C65 -104.5(3)
C46 Zr1 C60 C65 125.3(6)
C70 Zr1 C60 C65 119.7(3)
C71 Zr1 C60 C65 76.3(7)
C45 Zr1 C60 C65 -113.9(6)
C47 Zr1 C60 C65 151.4(3)
C69 Zr1 C60 C65 94.8(2)
C58 Zr1 C60 C65 -159.3
C38 Zr1 C60 C65 57.3(2)
C72 Zr1 C60 C65 37.1(3)
C44 Zr1 C60 C65 -136.3(2)
C42 Zr1 C60 C65 34.9(4)
C59 C60 C61 C62 0.0
C65 C60 C61 C62 -180.0
Zr1 C60 C61 C62 -63.8(2)
C59 C60 C61 C66 180.0
C65 C60 C61 C66 0.0
Zr1 C60 C61 C66 116.3(2)
C59 C60 C61 Zr1 63.7(2)
C65 C60 C61 Zr1 -116.2(2)
C37 Zr1 C61 C62 50.1(3)
C46 Zr1 C61 C62 111.7(12)
C70 Zr1 C61 C62 -67.0(2)
C71 Zr1 C61 C62 -81.8(3)
C45 Zr1 C61 C62 93.6(3)
C47 Zr1 C61 C62 -11.3(4)
C69 Zr1 C61 C62 -91.1(2)
C58 Zr1 C61 C62 37.92(8)
C38 Zr1 C61 C62 -116.6(2)
C72 Zr1 C61 C62 -123.9(2)
C44 Zr1 C61 C62 57.5(2)
C42 Zr1 C61 C62 -107.5(3)
C37 Zr1 C61 C60 -65.6(3)
C46 Zr1 C61 C60 -4.0(12)
C70 Zr1 C61 C60 177.3(2)
C71 Zr1 C61 C60 162.5(3)
C45 Zr1 C61 C60 -22.1(3)
C47 Zr1 C61 C60 -127.0(4)
C69 Zr1 C61 C60 153.1(2)
C58 Zr1 C61 C60 -77.78(12)
C38 Zr1 C61 C60 127.7(2)
C72 Zr1 C61 C60 120.3(2)
C44 Zr1 C61 C60 -58.21(19)
C42 Zr1 C61 C60 136.8(3)
C37 Zr1 C61 C66 171.4(3)
C46 Zr1 C61 C66 -127.0(12)
C70 Zr1 C61 C66 54.4(2)
C71 Zr1 C61 C66 39.6(3)
C45 Zr1 C61 C66 -145.1(3)
C47 Zr1 C61 C66 110.0(4)
C69 Zr1 C61 C66 30.2(2)
C58 Zr1 C61 C66 159.3
C38 Zr1 C61 C66 4.8(2)
C72 Zr1 C61 C66 -2.6(2)
C44 Zr1 C61 C66 178.86(19)
C42 Zr1 C61 C66 13.8(3)
C60 C61 C62 C58 0.0
C66 C61 C62 C58 180.0
Zr1 C61 C62 C58 -65.9(2)
C60 C61 C62 C67 180.0
C66 C61 C62 C67 0.0
Zr1 C61 C62 C67 114.1(2)
C60 C61 C62 Zr1 65.9(2)
C66 C61 C62 Zr1 -114.1(2)
C59 C58 C62 C61 0.0
C63 C58 C62 C61 180.0
Zr1 C58 C62 C61 70.5(2)
C59 C58 C62 C67 180.0
C63 C58 C62 C67 0.0
Zr1 C58 C62 C67 -109.5(2)
C59 C58 C62 Zr1 -70.5(2)
C63 C58 C62 Zr1 109.5(2)
C37 Zr1 C62 C61 -143.2(2)
C46 Zr1 C62 C61 -15.2(3)
C70 Zr1 C62 C61 117.9(2)
C71 Zr1 C62 C61 124.3(2)
C45 Zr1 C62 C61 -58.2(2)
C47 Zr1 C62 C61 53.2(19)
C69 Zr1 C62 C61 85.9(2)
C58 Zr1 C62 C61 -113.72(10)
C38 Zr1 C62 C61 77.1(2)
C72 Zr1 C62 C61 83.5(3)
C44 Zr1 C62 C61 -100.6(2)
C42 Zr1 C62 C61 110.7(3)
C37 Zr1 C62 C58 -29.5(2)
C46 Zr1 C62 C58 98.5(3)
C70 Zr1 C62 C58 -128.4(2)
C71 Zr1 C62 C58 -122.0(2)
C45 Zr1 C62 C58 55.6(2)
C47 Zr1 C62 C58 166.9(18)
C69 Zr1 C62 C58 -160.4(2)
C38 Zr1 C62 C58 -169.2(2)
C72 Zr1 C62 C58 -162.8(3)
C44 Zr1 C62 C58 13.2(2)
C42 Zr1 C62 C58 -135.6(3)
C37 Zr1 C62 C67 92.3(2)
C46 Zr1 C62 C67 -139.7(3)
C70 Zr1 C62 C67 -6.7(2)
C71 Zr1 C62 C67 -0.2(2)
C45 Zr1 C62 C67 177.3(2)
C47 Zr1 C62 C67 -71.4(18)
C69 Zr1 C62 C67 -38.7(2)
C58 Zr1 C62 C67 121.72(9)
C38 Zr1 C62 C67 -47.4(2)
C72 Zr1 C62 C67 -41.1(3)
C44 Zr1 C62 C67 134.9(2)
C42 Zr1 C62 C67 -13.9(3)
